data_2202766
loop_
_publ_author_name
'Lee, Clare'
'Harrison, William T. A.'

_publ_section_title
;
 Piperidinium dihydrogenarsenate
;
_journal_issue 11
_journal_name_full 'Acta Crystallographica Section E'
_journal_page_first m959
_journal_page_last m960
_journal_paper_doi 10.1107/S1600536803021457
_journal_volume 59
_journal_year 2003
_chemical_formula_iupac '(C5 H12 N) [H2 As O4]'
_chemical_formula_moiety 'C5 H12 N, H2 As O4'
_chemical_formula_sum 'C5 H14 As N O4'
_chemical_formula_weight 227.09
_chemical_name_systematic ?
_space_group_IT_number 4
_symmetry_cell_setting monoclinic
_symmetry_space_group_name_Hall 'P 2yb'
_symmetry_space_group_name_H-M 'P 1 21 1'
_atom_sites_solution_hydrogens geom
_atom_sites_solution_primary direct
_audit_creation_method SHELXL-97
_cell_angle_alpha 90.00
_cell_angle_beta 112.6760(10)
_cell_angle_gamma 90.00
_cell_formula_units_Z 2
_cell_length_a 8.6593(4)
_cell_length_b 6.3233(3)
_cell_length_c 8.9090(4)
_cell_measurement_reflns_used 4144
_cell_measurement_temperature 293(2)
_cell_measurement_theta_max 32.47
_cell_measurement_theta_min 2.48
_cell_volume 450.11(4)
_computing_cell_refinement 'SAINT (Bruker, 1999)'
_computing_data_collection 'SMART (Bruker, 1999)'
_computing_data_reduction SAINT
_computing_molecular_graphics 'ORTEP-3 (Farrugia, 1997) and ATOMS (Shape Software, 1999)'
_computing_publication_material SHELXL97
_computing_structure_refinement SHELXL97
_computing_structure_solution 'SHELXS97 (Sheldrick, 1997)'
_diffrn_ambient_temperature 293(2)
_diffrn_measured_fraction_theta_full 0.998
_diffrn_measured_fraction_theta_max 0.998
_diffrn_measurement_device_type 'Bruker SMART1000 CCD'
_diffrn_measurement_method \w
_diffrn_radiation_monochromator graphite
_diffrn_radiation_source 'fine-focus sealed tube'
_diffrn_radiation_type MoK\a
_diffrn_radiation_wavelength 0.71073
_diffrn_reflns_av_R_equivalents 0.0142
_diffrn_reflns_av_sigmaI/netI 0.0203
_diffrn_reflns_limit_h_max 13
_diffrn_reflns_limit_h_min -12
_diffrn_reflns_limit_k_max 9
_diffrn_reflns_limit_k_min -9
_diffrn_reflns_limit_l_max 13
_diffrn_reflns_limit_l_min -11
_diffrn_reflns_number 5328
_diffrn_reflns_theta_full 32.51
_diffrn_reflns_theta_max 32.51
_diffrn_reflns_theta_min 2.48
_diffrn_standards_decay_% 0
_diffrn_standards_interval_count 0
_diffrn_standards_number 0
_exptl_absorpt_coefficient_mu 3.748
_exptl_absorpt_correction_T_max 0.259
_exptl_absorpt_correction_T_min 0.171
_exptl_absorpt_correction_type multi-scan
_exptl_absorpt_process_details '(SADABS; Bruker, 1999)'
_exptl_crystal_colour colourless
_exptl_crystal_density_diffrn 1.676
_exptl_crystal_density_method 'not measured'
_exptl_crystal_description chunk
_exptl_crystal_F_000 232
_exptl_crystal_size_max 0.56
_exptl_crystal_size_mid 0.53
_exptl_crystal_size_min 0.36
_refine_diff_density_max 0.268
_refine_diff_density_min -0.293
_refine_ls_abs_structure_details 'Flack (1983), 1504 Friedel pairs'
_refine_ls_abs_structure_Flack 0.063(8)
_refine_ls_extinction_coef 0.0311(18)
_refine_ls_extinction_expression Fc^*^=kFc[1+0.001xFc^2^\l^3^/sin(2\q)]^-1/4^
_refine_ls_extinction_method SHELXL97
_refine_ls_goodness_of_fit_ref 1.000
_refine_ls_hydrogen_treatment constr
_refine_ls_matrix_type full
_refine_ls_number_parameters 101
_refine_ls_number_reflns 3187
_refine_ls_number_restraints 1
_refine_ls_restrained_S_all 1.000
_refine_ls_R_factor_all 0.0204
_refine_ls_R_factor_gt 0.0176
_refine_ls_shift/su_max 0.002
_refine_ls_shift/su_mean 0.000
_refine_ls_structure_factor_coef Fsqd
_refine_ls_weighting_details 'calc w = 1/[\s^2^(Fo^2^)+(0.0246P)^2^] where P = (Fo^2^+2Fc^2^)/3'
_refine_ls_weighting_scheme calc
_refine_ls_wR_factor_gt 0.0414
_refine_ls_wR_factor_ref 0.0419
_reflns_number_gt 2936
_reflns_number_total 3187
_reflns_threshold_expression I>2\s(I)
_cod_data_source_file ng6000.cif
_cod_data_source_block I
_cod_original_sg_symbol_H-M 'P 21'
_cod_database_code 2202766
_cod_database_fobs_code 2202766

loop_
_symmetry_equiv_pos_as_xyz
'x, y, z'
'-x, y+1/2, -z'

loop_
_atom_site_label
_atom_site_fract_x
_atom_site_fract_y
_atom_site_fract_z
_atom_site_U_iso_or_equiv
_atom_site_adp_type
_atom_site_calc_flag
_atom_site_refinement_flags
_atom_site_occupancy
_atom_site_disorder_assembly
_atom_site_disorder_group
_atom_site_type_symbol
As1 0.813891(12) 0.47057(2) 0.937213(14) 0.02762(4) Uani d . 1 . . As
O1 0.64813(15) 0.3917(2) 0.96880(16) 0.0449(3) Uani d . 1 . . O
O2 0.99181(11) 0.4763(4) 1.10049(11) 0.03654(19) Uani d . 1 . . O
O3 0.76336(14) 0.71511(19) 0.85000(16) 0.0398(3) Uani d . 1 . . O
H1 0.8520 0.7874 0.8671 0.048 Uiso d R 1 . . H
O4 0.84122(17) 0.3272(2) 0.78576(14) 0.0450(3) Uani d . 1 . . O
H2 0.8704 0.1848 0.8375 0.054 Uiso d R 1 . . H
N1 0.35695(16) 0.6115(2) 0.80147(17) 0.0345(3) Uani d . 1 . . N
H3 0.3520 0.7244 0.8609 0.041 Uiso calc R 1 . . H
H4 0.4549 0.5453 0.8548 0.041 Uiso calc R 1 . . H
C1 0.3511(2) 0.6845(3) 0.6411(2) 0.0433(4) Uani d . 1 . . C
H5 0.4443 0.7788 0.6565 0.052 Uiso calc R 1 . . H
H6 0.2481 0.7619 0.5849 0.052 Uiso calc R 1 . . H
C2 0.3600(2) 0.4968(5) 0.5401(2) 0.0497(6) Uani d . 1 . . C
H7 0.4681 0.4288 0.5914 0.060 Uiso calc R 1 . . H
H8 0.3497 0.5452 0.4334 0.060 Uiso calc R 1 . . H
C3 0.2232(3) 0.3378(4) 0.5215(3) 0.0573(5) Uani d . 1 . . C
H9 0.2389 0.2138 0.4649 0.069 Uiso calc R 1 . . H
H10 0.1153 0.3991 0.4567 0.069 Uiso calc R 1 . . H
C4 0.2256(3) 0.2733(4) 0.6869(3) 0.0566(5) Uani d . 1 . . C
H11 0.1311 0.1815 0.6720 0.068 Uiso calc R 1 . . H
H12 0.3273 0.1947 0.7458 0.068 Uiso calc R 1 . . H
C5 0.2173(2) 0.4653(6) 0.7853(2) 0.0473(3) Uani d . 1 . . C
H13 0.1112 0.5372 0.7316 0.057 Uiso calc R 1 . . H
H14 0.2251 0.4213 0.8923 0.057 Uiso calc R 1 . . H

loop_
_atom_site_aniso_label
_atom_site_aniso_U_11
_atom_site_aniso_U_22
_atom_site_aniso_U_33
_atom_site_aniso_U_12
_atom_site_aniso_U_13
_atom_site_aniso_U_23
As1 0.02546(5) 0.02915(6) 0.02792(6) 0.00088(10) 0.00993(4) 0.00347(10)
O1 0.0347(5) 0.0522(7) 0.0521(7) 0.0012(5) 0.0215(5) 0.0214(6)
O2 0.0335(4) 0.0355(4) 0.0321(4) 0.0063(8) 0.0033(3) -0.0007(8)
O3 0.0297(5) 0.0330(5) 0.0492(7) -0.0015(4) 0.0068(5) 0.0137(5)
O4 0.0518(7) 0.0494(7) 0.0288(6) 0.0095(6) 0.0103(5) -0.0031(5)
N1 0.0345(6) 0.0377(7) 0.0338(7) 0.0035(5) 0.0159(5) -0.0040(5)
C1 0.0469(9) 0.0412(9) 0.0436(9) 0.0043(7) 0.0193(8) 0.0103(7)
C2 0.0622(9) 0.0603(17) 0.0317(7) 0.0107(11) 0.0238(6) 0.0086(10)
C3 0.0698(13) 0.0603(13) 0.0365(9) -0.0028(11) 0.0146(9) -0.0110(9)
C4 0.0741(14) 0.0454(11) 0.0514(12) -0.0161(10) 0.0254(10) -0.0065(9)
C5 0.0468(7) 0.0585(9) 0.0437(7) -0.0108(16) 0.0252(6) -0.0019(16)

loop_
_atom_type_symbol
_atom_type_description
_atom_type_scat_dispersion_real
_atom_type_scat_dispersion_imag
_atom_type_scat_source
C C 0.0033 0.0016 'International Tables Vol C Tables 4.2.6.8 and 6.1.1.4'
H H 0.0000 0.0000 'International Tables Vol C Tables 4.2.6.8 and 6.1.1.4'
N N 0.0061 0.0033 'International Tables Vol C Tables 4.2.6.8 and 6.1.1.4'
O O 0.0106 0.0060 'International Tables Vol C Tables 4.2.6.8 and 6.1.1.4'
As As 0.0499 2.0058 'International Tables Vol C Tables 4.2.6.8 and 6.1.1.4'

loop_
_geom_angle_atom_site_label_1
_geom_angle_atom_site_label_2
_geom_angle_atom_site_label_3
_geom_angle
O1 As1 O2 115.65(6)
O1 As1 O3 105.37(6)
O2 As1 O3 111.49(9)
O1 As1 O4 111.63(8)
O2 As1 O4 109.72(7)
O3 As1 O4 102.08(7)
As1 O3 H1 110.3
As1 O4 H2 101.6
C1 N1 C5 112.09(14)
C1 N1 H3 109.2
C5 N1 H3 109.2
C1 N1 H4 109.2
C5 N1 H4 109.2
H3 N1 H4 107.9
N1 C1 C2 109.80(16)
N1 C1 H5 109.7
C2 C1 H5 109.7
N1 C1 H6 109.7
C2 C1 H6 109.7
H5 C1 H6 108.2
C1 C2 C3 111.75(16)
C1 C2 H7 109.3
C3 C2 H7 109.3
C1 C2 H8 109.3
C3 C2 H8 109.3
H7 C2 H8 107.9
C2 C3 C4 110.73(16)
C2 C3 H9 109.5
C4 C3 H9 109.5
C2 C3 H10 109.5
C4 C3 H10 109.5
H9 C3 H10 108.1
C5 C4 C3 111.06(18)
C5 C4 H11 109.4
C3 C4 H11 109.4
C5 C4 H12 109.4
C3 C4 H12 109.4
H11 C4 H12 108.0
N1 C5 C4 109.65(14)
N1 C5 H13 109.7
C4 C5 H13 109.7
N1 C5 H14 109.7
C4 C5 H14 109.7
H13 C5 H14 108.2

loop_
_geom_bond_atom_site_label_1
_geom_bond_atom_site_label_2
_geom_bond_site_symmetry_2
_geom_bond_distance
_geom_bond_publ_flag
As1 O1 . 1.6431(11) yes
As1 O2 . 1.6622(8) yes
As1 O3 . 1.7100(11) yes
As1 O4 . 1.7161(13) yes
O3 H1 . 0.8546 ?
O4 H2 . 0.9988 ?
N1 C1 . 1.484(2) ?
N1 C5 . 1.484(3) ?
N1 H3 . 0.9000 ?
N1 H4 . 0.9000 ?
C1 C2 . 1.509(3) ?
C1 H5 . 0.9700 ?
C1 H6 . 0.9700 ?
C2 C3 . 1.513(4) ?
C2 H7 . 0.9700 ?
C2 H8 . 0.9700 ?
C3 C4 . 1.522(3) ?
C3 H9 . 0.9700 ?
C3 H10 . 0.9700 ?
C4 C5 . 1.516(4) ?
C4 H11 . 0.9700 ?
C4 H12 . 0.9700 ?
C5 H13 . 0.9700 ?
C5 H14 . 0.9700 ?

loop_
_geom_hbond_atom_site_label_D
_geom_hbond_atom_site_label_H
_geom_hbond_atom_site_label_A
_geom_hbond_site_symmetry_A
_geom_hbond_distance_DH
_geom_hbond_distance_HA
_geom_hbond_distance_DA
_geom_hbond_angle_DHA
_geom_hbond_publ_flag
O3 H1 O2 2_757 0.85 1.74 2.588(2) 169 yes
O4 H2 O2 2_747 1.00 1.72 2.629(3) 149 yes
N1 H3 O1 2_657 0.90 1.85 2.720(2) 162 yes
N1 H4 O1 . 0.90 1.86 2.759(2) 176 yes

loop_
_cod_related_entry_id
_cod_related_entry_database
_cod_related_entry_code
1 ChemSpider 30654716
